data_9009598
loop_
_publ_author_name
'Hofmeister, W.'
'Tillmanns, E.'

_publ_section_title
;
 Strukturelle untersuchungen an arsenbrackebuschit
;
_journal_name_full 'Tschermaks Mineralogische und Petrographische Mitteilungen'
_journal_page_first 153
_journal_page_last 163
_journal_volume 25
_journal_year 1978
_chemical_compound_source 'Tsumeb, Namibia'
_chemical_formula_sum 'As2 Fe0.65 H2.65 O9 Pb2 Zn0.35'
_chemical_name_mineral Arsenbrackebuschite
_space_group_IT_number 11
_symmetry_space_group_name_Hall '-P 2yb'
_symmetry_space_group_name_H-M 'P 1 21/m 1'
_cell_angle_alpha 90
_cell_angle_beta 112.5
_cell_angle_gamma 90
_cell_formula_units_Z 2
_cell_length_a 7.763
_cell_length_b 6.046
_cell_length_c 9.022
_cell_volume 391.215
_database_code_amcsd 0015672
_exptl_crystal_density_diffrn 6.537
_cod_original_formula_sum 'Pb2 (Fe.65 Zn.35) As2 O9 H2.65'
_cod_database_code 9009598

loop_
_space_group_symop_operation_xyz
x,y,z
x,1/2-y,z
-x,1/2+y,-z
-x,-y,-z

loop_
_atom_site_label
_atom_site_fract_x
_atom_site_fract_y
_atom_site_fract_z
_atom_site_occupancy
_atom_site_type_symbol
_atom_site_attached_hydrogens
Pb1 0.27390 0.75000 0.73560 1.00000 Pb 0
Pb2 0.69600 0.75000 0.60230 1.00000 Pb 0
Fe 0.00000 0.00000 0.00000 0.65000 Fe 0
Zn 0.00000 0.00000 0.00000 0.35000 Zn 0
As1 0.43570 0.75000 0.17360 1.00000 As 0
As2 0.03220 0.75000 0.33670 1.00000 As 0
O1 0.99600 0.98300 0.22500 1.00000 O 0
O2 0.26200 0.75000 0.47100 1.00000 O 0
O3 0.89800 0.75000 0.44400 1.00000 O 0
O4 0.49200 0.97700 0.29100 1.00000 O 0
O5 0.54100 0.75000 0.04100 1.00000 O 0
O6 0.19900 0.75000 0.06200 1.00000 O 0
O-H7 0.82100 0.75000 0.91600 0.65000 O 1
Wat7 0.82100 0.75000 0.91600 0.35000 O 2

loop_
_cod_changelog_entry_id
_cod_changelog_entry_author
_cod_changelog_entry_date
_cod_changelog_entry_text
1
;cod-tools version 3.8.0
Id: cif_guess_AMCSD_atom_types 9581 2023-05-17 12:35:41Z saulius
;
2023-05-18T11:40:32+03:00
;Derived atom types and hydrogen counts
from atom names that follow the AMCSD naming convention
(Wat == water, O-H == hydroxyl).
;

loop_
_cod_related_entry_id
_cod_related_entry_database
_cod_related_entry_code
1 AMCSD 0015672
